data_9010159
loop_
_publ_author_name
'Popovi\'c, J.'
'Tkal\<cec, E.'
'Gr\<zeta, B.'
'Kurajica, S.'
'Schmauch, J.'

_publ_section_title
;
 Cobalt incorporation in mullite
 Sample: MU0
;
_journal_name_full 'American Mineralogist'
_journal_page_first 408
_journal_page_last 411
_journal_paper_doi 10.2138/am.2007.2114
_journal_volume 92
_journal_year 2007
_chemical_formula_sum 'Al2.28 O4.86 Si0.72'
_chemical_name_mineral Mullite
_space_group_IT_number 55
_symmetry_space_group_name_Hall '-P 2 2ab'
_symmetry_space_group_name_H-M 'P b a m'
_cell_angle_alpha 90
_cell_angle_beta 90
_cell_angle_gamma 90
_cell_formula_units_Z 2
_cell_length_a 7.5520
_cell_length_b 7.6872
_cell_length_c 2.8843
_cell_volume 167.444
_database_code_amcsd 0004280
_exptl_crystal_density_diffrn 3.163
_cod_depositor_comments
;
 Adding _atom_site_type_symbol label and values.

 Antanas Vaitkus
 2013-03-28
;
_cod_original_formula_sum 'Al2.28 Si.72 O4.86'
_cod_database_code 9010159

loop_
_space_group_symop_operation_xyz
x,y,z
1/2+x,1/2-y,z
1/2-x,1/2+y,-z
1/2-x,1/2+y,z
1/2+x,1/2-y,-z
x,y,-z
-x,-y,z
-x,-y,-z

loop_
_atom_site_label
_atom_site_type_symbol
_atom_site_fract_x
_atom_site_fract_y
_atom_site_fract_z
_atom_site_occupancy
_atom_site_U_iso_or_equiv
_atom_site_attached_hydrogens
AlM1 Al 0.00000 0.00000 0.00000 1.00000 0.00241 0
AlT Al 0.14930 0.34060 0.50000 0.50000 0.00456 0
SiT Si 0.14930 0.34060 0.50000 0.36000 0.00456 0
AlT* Al 0.26400 0.20400 0.50000 0.14000 0.00545 0
Oab O 0.35830 0.42190 0.50000 1.00000 0.00304 0
Od O 0.12730 0.22010 0.00000 1.00000 0.00570 0
Oc O 0.50000 0.00000 0.50000 0.58000 0.01418 0
Oc* O 0.45200 0.04400 0.50000 0.14000 0.01621 0

loop_
_cod_changelog_entry_id
_cod_changelog_entry_author
_cod_changelog_entry_date
_cod_changelog_entry_text
1
;cod-tools version 3.8.0
Id: cif_guess_AMCSD_atom_types 9581 2023-05-17 12:35:41Z saulius
;
2023-05-18T08:43:17+03:00
;Derived hydrogen counts
from atom names that follow the AMCSD naming convention
(Wat == water, O-H == hydroxyl).
;

loop_
_cod_related_entry_id
_cod_related_entry_database
_cod_related_entry_code
1 AMCSD 0004280
